data_1508995
loop_
_publ_author_name
'Wilcox, R.J.M.'
'Henderson, B.'

_publ_section_title
;
 Lattice spacing ralationships in hexagonal close-packed
 silver-zinc-manganese alloys
;
_journal_name_full 'Philosophical Magazine, Serie 8(1956-)'
_journal_page_first 829
_journal_page_last 846
_journal_volume 9
_journal_year 1964
_chemical_formula_sum 'Ag0.5 Zn1.5'
_chemical_name_systematic 'Silver zinc (0.5/1.5)'
_space_group_IT_number 194
_symmetry_space_group_name_Hall '-P 6c 2c'
_symmetry_space_group_name_H-M 'P 63/m m c'
_cell_angle_alpha 90
_cell_angle_beta 90
_cell_angle_gamma 120
_cell_formula_units_Z 1
_cell_length_a 2.8231
_cell_length_b 2.8231
_cell_length_c 4.4407
_cell_volume 30.650
_citation_journal_id_ASTM PHMA83
_cod_data_source_file silver0-1_121.cif
_cod_data_source_block Ag0.5Zn1.5
_cod_original_cell_volume 30.65029
_cod_database_code 1508995

loop_
_symmetry_equiv_pos_as_xyz
x,y,z
x-y,x,z+1/2
-y,x-y,z
-x,-y,z+1/2
-x+y,-x,z
y,-x+y,z+1/2
-y,-x,-z+1/2
x-y,-y,-z
x,x-y,-z+1/2
y,x,-z
-x+y,y,-z+1/2
-x,-x+y,-z
-x,-y,-z
-x+y,-x,-z-1/2
y,-x+y,-z
x,y,-z-1/2
x-y,x,-z
-y,x-y,-z-1/2
y,x,z-1/2
-x+y,y,z
-x,-x+y,z-1/2
-y,-x,z
x-y,-y,z-1/2
x,x-y,z

loop_
_atom_site_label
_atom_site_type_symbol
_atom_site_fract_x
_atom_site_fract_y
_atom_site_fract_z
_atom_site_occupancy
Zn1 Zn 0.3333 0.6667 0.25 0.75
Ag1 Ag 0.3333 0.6667 0.25 0.25
